data_8106349
loop_
_publ_author_name
'Niu, Xue L.'
'Yang, Hua'

_publ_section_title
;
 Crystal structure of bis(\m2-3-formyl-5-methoxy-2-oxidobenzoato-\k3
 O,O&#x2032;:O&#x2032;)-hexapyridine-dicadmium(II) -- pyridine (1/1),
 C53H47Cd2N7O10
;
_journal_issue 5
_journal_name_full 'Zeitschrift f\"ur Kristallographie - New Crystal Structures'
_journal_page_first 927
_journal_page_last 929
_journal_paper_doi 10.1515/ncrs-2018-0108
_journal_volume 233
_journal_year 2018
_chemical_formula_sum 'C52 H47 Cd2 N7 O10'
_chemical_formula_weight 1154.76
_space_group_crystal_system triclinic
_space_group_IT_number 2
_space_group_name_Hall '-P 1'
_space_group_name_H-M_alt 'P -1'
_atom_sites_solution_hydrogens geom
_cell_angle_alpha 109.879(2)
_cell_angle_beta 97.8940(10)
_cell_angle_gamma 92.2010(10)
_cell_formula_units_Z 1
_cell_length_a 9.6670(9)
_cell_length_b 10.5089(11)
_cell_length_c 13.2081(12)
_cell_measurement_reflns_used 2441
_cell_measurement_temperature 298(2)
_cell_measurement_theta_max 23.958
_cell_measurement_theta_min 2.827
_cell_volume 1244.7(2)
_computing_structure_refinement 'SHELXL-2014/6 (Sheldrick, 2014)'
_diffrn_ambient_temperature 298(2)
_diffrn_measured_fraction_theta_full 0.950
_diffrn_measured_fraction_theta_max 0.972
_diffrn_measurement_device_type 'CCD area detector'
_diffrn_measurement_method 'phi and omega scans'
_diffrn_radiation_type MoK\a
_diffrn_radiation_wavelength 0.71073
_diffrn_reflns_av_R_equivalents 0.0219
_diffrn_reflns_av_unetI/netI 0.0531
_diffrn_reflns_Laue_measured_fraction_full 0.950
_diffrn_reflns_Laue_measured_fraction_max 0.972
_diffrn_reflns_limit_h_max 11
_diffrn_reflns_limit_h_min -11
_diffrn_reflns_limit_k_max 12
_diffrn_reflns_limit_k_min -12
_diffrn_reflns_limit_l_max 15
_diffrn_reflns_limit_l_min -13
_diffrn_reflns_number 6240
_diffrn_reflns_point_group_measured_fraction_full 0.950
_diffrn_reflns_point_group_measured_fraction_max 0.972
_diffrn_reflns_theta_full 25.242
_diffrn_reflns_theta_max 25.020
_diffrn_reflns_theta_min 2.487
_exptl_absorpt_coefficient_mu 0.920
_exptl_absorpt_correction_T_max 0.8519
_exptl_absorpt_correction_T_min 0.7042
_exptl_absorpt_correction_type multi-scan
_exptl_absorpt_process_details sadabs
_exptl_crystal_colour yellow
_exptl_crystal_density_diffrn 1.541
_exptl_crystal_description massive
_exptl_crystal_F_000 584
_exptl_crystal_size_max 0.410
_exptl_crystal_size_mid 0.210
_exptl_crystal_size_min 0.180
_refine_diff_density_max 0.883
_refine_diff_density_min -0.655
_refine_diff_density_rms 0.084
_refine_ls_extinction_coef .
_refine_ls_extinction_method none
_refine_ls_goodness_of_fit_ref 1.023
_refine_ls_hydrogen_treatment constr
_refine_ls_matrix_type full
_refine_ls_number_parameters 326
_refine_ls_number_reflns 4290
_refine_ls_number_restraints 0
_refine_ls_restrained_S_all 1.023
_refine_ls_R_factor_all 0.0612
_refine_ls_R_factor_gt 0.0388
_refine_ls_shift/su_max 0.001
_refine_ls_shift/su_mean 0.000
_refine_ls_structure_factor_coef Fsqd
_refine_ls_weighting_details 'w=1/[\s^2^(Fo^2^)+(0.0426P)^2^+0.5808P] where P=(Fo^2^+2Fc^2^)/3'
_refine_ls_weighting_scheme calc
_refine_ls_wR_factor_gt 0.0829
_refine_ls_wR_factor_ref 0.0926
_reflns_Friedel_coverage 0.000
_reflns_Friedel_fraction_full .
_reflns_Friedel_fraction_max .
_reflns_number_gt 3347
_reflns_number_total 4290
_reflns_threshold_expression 'I > 2\s(I)'
_cod_data_source_file suppl_ncrs-2018-0108_suppl.cif
_cod_data_source_block g
_cod_database_code 8106349
_shelx_space_group_comment
;
The symmetry employed for this shelxl refinement is uniquely defined
by the following loop, which should always be used as a source of
symmetry information in preference to the above space-group names.
They are only intended as comments.
;
_shelx_estimated_absorpt_t_min 0.704
_shelx_estimated_absorpt_t_max 0.852
_shelxl_version_number 2014/6

loop_
_space_group_symop_operation_xyz
'x, y, z'
'-x, -y, -z'

loop_
_atom_site_label
_atom_site_type_symbol
_atom_site_fract_x
_atom_site_fract_y
_atom_site_fract_z
_atom_site_U_iso_or_equiv
_atom_site_adp_type
_atom_site_occupancy
_atom_site_site_symmetry_order
_atom_site_calc_flag
_atom_site_refinement_flags_posn
_atom_site_refinement_flags_adp
_atom_site_refinement_flags_occupancy
_atom_site_disorder_assembly
_atom_site_disorder_group
Cd1 Cd 0.63714(3) 0.51612(3) 0.61692(2) 0.03651(13) Uani 1 1 d . . . . .
N1 N 0.5639(4) 0.7307(4) 0.7156(3) 0.0425(9) Uani 1 1 d . . . . .
N3 N 0.7181(4) 0.3030(4) 0.5259(3) 0.0431(9) Uani 1 1 d . . . . .
O3 O 0.5589(3) 0.4220(3) 0.7278(2) 0.0497(8) Uani 1 1 d . . . . .
O4 O 0.4080(3) 0.4306(3) 0.5346(2) 0.0464(8) Uani 1 1 d . . . . .
C5 C 0.4392(4) 0.3779(4) 0.7395(3) 0.0326(9) Uani 1 1 d . . . . .
N2 N 0.8459(4) 0.5826(3) 0.7407(3) 0.0384(8) Uani 1 1 d . . . . .
C7 C 0.1868(5) 0.3155(4) 0.6890(3) 0.0380(10) Uani 1 1 d . . . . .
H7 H 0.1041 0.3069 0.6410 0.046 Uiso 1 1 calc R U . . .
O2 O 0.5624(4) 0.3174(4) 0.9878(3) 0.0649(10) Uani 1 1 d . . . . .
O5 O 0.1828(4) 0.3832(4) 0.5083(3) 0.0760(12) Uani 1 1 d . . . . .
C14 C 0.5947(6) 0.8416(5) 0.6944(4) 0.0641(15) Uani 1 1 d . . . . .
H14 H 0.6475 0.8356 0.6394 0.077 Uiso 1 1 calc R U . . .
C9 C 0.2977(5) 0.3929(4) 0.5632(3) 0.0373(10) Uani 1 1 d . . . . .
O1 O 0.0617(4) 0.2368(4) 0.8080(3) 0.0765(12) Uani 1 1 d . . . . .
C6 C 0.3108(4) 0.3608(4) 0.6659(3) 0.0319(9) Uani 1 1 d . . . . .
C8 C 0.5543(5) 0.3511(5) 0.9096(4) 0.0501(12) Uani 1 1 d . . . . .
H8 H 0.6366 0.3875 0.8969 0.060 Uiso 1 1 calc R U . . .
C4 C 0.4285(4) 0.3408(4) 0.8325(3) 0.0348(10) Uani 1 1 d . . . . .
C1 C -0.0658(5) 0.2324(6) 0.7467(5) 0.0723(16) Uani 1 1 d . . . . .
H1A H -0.0806 0.3212 0.7443 0.108 Uiso 1 1 calc R U . . .
H1B H -0.1386 0.2033 0.7788 0.108 Uiso 1 1 calc R U . . .
H1C H -0.0677 0.1696 0.6740 0.108 Uiso 1 1 calc R U . . .
C13 C 0.5520(7) 0.9651(6) 0.7502(5) 0.0798(19) Uani 1 1 d . . . . .
H13 H 0.5741 1.0409 0.7323 0.096 Uiso 1 1 calc R U . . .
C3 C 0.3024(5) 0.2960(4) 0.8521(3) 0.0420(11) Uani 1 1 d . . . . .
H3 H 0.2994 0.2746 0.9146 0.050 Uiso 1 1 calc R U . . .
C24 C 0.6580(6) 0.1920(5) 0.5325(4) 0.0620(14) Uani 1 1 d . . . . .
H24 H 0.5840 0.2002 0.5719 0.074 Uiso 1 1 calc R U . . .
C2 C 0.1825(5) 0.2829(4) 0.7810(4) 0.0429(11) Uani 1 1 d . . . . .
C12 C 0.4769(7) 0.9760(6) 0.8323(5) 0.0727(16) Uani 1 1 d . . . . .
H12 H 0.4476 1.0590 0.8719 0.087 Uiso 1 1 calc R U . . .
C23 C 0.6992(7) 0.0647(6) 0.4841(6) 0.086(2) Uani 1 1 d . . . . .
H23 H 0.6547 -0.0115 0.4906 0.103 Uiso 1 1 calc R U . . .
C10 C 0.4916(5) 0.7442(5) 0.7962(4) 0.0518(12) Uani 1 1 d . . . . .
H10 H 0.4710 0.6677 0.8137 0.062 Uiso 1 1 calc R U . . .
C19 C 0.9696(5) 0.5995(5) 0.7132(4) 0.0523(12) Uani 1 1 d . . . . .
H19 H 0.9732 0.5903 0.6411 0.063 Uiso 1 1 calc R U . . .
C11 C 0.4460(6) 0.8630(5) 0.8547(4) 0.0651(15) Uani 1 1 d . . . . .
H11 H 0.3939 0.8668 0.9096 0.078 Uiso 1 1 calc R U . . .
C15 C 0.8446(5) 0.5963(5) 0.8445(4) 0.0562(13) Uani 1 1 d . . . . .
H15 H 0.7588 0.5836 0.8656 0.067 Uiso 1 1 calc R U . . .
C20 C 0.8240(6) 0.2892(5) 0.4711(4) 0.0658(15) Uani 1 1 d . . . . .
H20 H 0.8682 0.3665 0.4660 0.079 Uiso 1 1 calc R U . . .
C22 C 0.8064(8) 0.0535(7) 0.4269(6) 0.097(2) Uani 1 1 d . . . . .
H22 H 0.8353 -0.0313 0.3913 0.116 Uiso 1 1 calc R U . . .
C17 C 1.0888(6) 0.6434(5) 0.8903(4) 0.0681(16) Uani 1 1 d . . . . .
H17 H 1.1710 0.6631 0.9406 0.082 Uiso 1 1 calc R U . . .
C18 C 1.0926(5) 0.6298(5) 0.7846(4) 0.0618(14) Uani 1 1 d . . . . .
H18 H 1.1774 0.6408 0.7614 0.074 Uiso 1 1 calc R U . . .
C16 C 0.9614(6) 0.6276(6) 0.9211(4) 0.0683(16) Uani 1 1 d . . . . .
H16 H 0.9552 0.6382 0.9931 0.082 Uiso 1 1 calc R U . . .
C21 C 0.8711(8) 0.1672(7) 0.4219(5) 0.095(2) Uani 1 1 d . . . . .
H21 H 0.9473 0.1615 0.3850 0.114 Uiso 1 1 calc R U . . .
C26 C 0.8698(10) 0.9679(7) 0.9618(13) 0.133(4) Uani 1 1 d . . . . .
H26 H 0.7739 0.9445 0.9392 0.160 Uiso 1 1 calc R U . A 1
N4 N 0.9454(14) 0.9734(10) 0.8935(8) 0.061(3) Uani 0.5 1 d . . P B 1
H25 H 0.9103 0.9570 0.8264 0.073 Uiso 0.5 1 calc R U P B 2
C27 C 0.9273(15) 0.9968(8) 1.0739(10) 0.124(3) Uani 1 1 d . . . . .
H27 H 0.8682 0.9932 1.1230 0.148 Uiso 1 1 calc R U . . .

loop_
_atom_site_aniso_label
_atom_site_aniso_U_11
_atom_site_aniso_U_22
_atom_site_aniso_U_33
_atom_site_aniso_U_23
_atom_site_aniso_U_13
_atom_site_aniso_U_12
Cd1 0.0324(2) 0.0498(2) 0.03075(18) 0.01913(14) 0.00380(12) 0.00054(13)
N1 0.042(2) 0.051(2) 0.035(2) 0.0167(18) 0.0040(17) 0.0030(18)
N3 0.040(2) 0.045(2) 0.043(2) 0.0139(18) 0.0026(17) 0.0045(18)
O3 0.039(2) 0.074(2) 0.0468(18) 0.0380(17) 0.0021(14) -0.0070(16)
O4 0.0348(18) 0.074(2) 0.0391(17) 0.0337(16) 0.0018(13) -0.0094(15)
C5 0.035(3) 0.036(2) 0.030(2) 0.0155(18) 0.0066(18) 0.0001(19)
N2 0.032(2) 0.047(2) 0.034(2) 0.0131(17) 0.0010(15) 0.0008(17)
C7 0.037(3) 0.043(3) 0.037(2) 0.019(2) 0.0042(19) 0.000(2)
O2 0.067(2) 0.089(3) 0.050(2) 0.047(2) -0.0095(17) -0.008(2)
O5 0.040(2) 0.147(4) 0.062(2) 0.073(2) -0.0110(17) -0.014(2)
C14 0.094(5) 0.057(4) 0.050(3) 0.026(3) 0.021(3) 0.003(3)
C9 0.041(3) 0.043(3) 0.029(2) 0.0141(19) 0.006(2) 0.000(2)
O1 0.042(2) 0.135(4) 0.082(3) 0.077(3) 0.0131(19) -0.010(2)
C6 0.035(2) 0.033(2) 0.030(2) 0.0142(18) 0.0066(18) 0.0000(18)
C8 0.047(3) 0.063(3) 0.045(3) 0.030(2) 0.000(2) -0.006(2)
C4 0.042(3) 0.035(2) 0.029(2) 0.0134(18) 0.0059(18) 0.0006(19)
C1 0.045(3) 0.104(5) 0.081(4) 0.050(4) 0.013(3) -0.002(3)
C13 0.123(6) 0.049(4) 0.074(4) 0.030(3) 0.016(4) 0.001(3)
C3 0.051(3) 0.048(3) 0.034(2) 0.022(2) 0.011(2) 0.001(2)
C24 0.049(3) 0.051(3) 0.079(4) 0.016(3) 0.004(3) -0.001(3)
C2 0.039(3) 0.054(3) 0.045(3) 0.028(2) 0.012(2) 0.000(2)
C12 0.093(5) 0.055(4) 0.069(4) 0.016(3) 0.020(3) 0.022(3)
C23 0.078(5) 0.047(4) 0.115(6) 0.015(4) -0.007(4) -0.010(3)
C10 0.057(3) 0.049(3) 0.051(3) 0.018(2) 0.012(2) 0.009(2)
C19 0.044(3) 0.064(3) 0.042(3) 0.013(2) 0.003(2) -0.001(2)
C11 0.068(4) 0.064(4) 0.066(4) 0.020(3) 0.024(3) 0.018(3)
C15 0.059(3) 0.071(3) 0.034(3) 0.016(2) 0.003(2) -0.017(3)
C20 0.082(4) 0.059(3) 0.062(3) 0.019(3) 0.034(3) 0.013(3)
C22 0.103(6) 0.055(4) 0.104(6) -0.008(4) 0.011(5) 0.020(4)
C17 0.056(4) 0.069(4) 0.062(4) 0.013(3) -0.024(3) 0.002(3)
C18 0.038(3) 0.066(4) 0.069(4) 0.012(3) -0.001(3) 0.002(3)
C16 0.074(4) 0.086(4) 0.040(3) 0.023(3) -0.006(3) -0.005(3)
C21 0.106(6) 0.087(5) 0.089(5) 0.011(4) 0.050(4) 0.029(4)
C26 0.082(7) 0.069(5) 0.216(12) 0.038(7) -0.058(9) -0.004(4)
N4 0.044(7) 0.067(6) 0.077(7) 0.033(5) 0.003(6) 0.003(5)
C27 0.153(11) 0.074(5) 0.174(11) 0.061(6) 0.076(8) 0.034(6)

loop_
_atom_type_symbol
_atom_type_description
_atom_type_scat_dispersion_real
_atom_type_scat_dispersion_imag
_atom_type_scat_source
C C 0.0033 0.0016 'International Tables Vol C Tables 4.2.6.8 and 6.1.1.4'
H H 0.0000 0.0000 'International Tables Vol C Tables 4.2.6.8 and 6.1.1.4'
N N 0.0061 0.0033 'International Tables Vol C Tables 4.2.6.8 and 6.1.1.4'
O O 0.0106 0.0060 'International Tables Vol C Tables 4.2.6.8 and 6.1.1.4'
Cd Cd -0.8075 1.2024 'International Tables Vol C Tables 4.2.6.8 and 6.1.1.4'

loop_
_geom_angle_atom_site_label_1
_geom_angle_atom_site_label_2
_geom_angle_atom_site_label_3
_geom_angle
_geom_angle_site_symmetry_1
_geom_angle_site_symmetry_3
O3 Cd1 O4 147.92(11) . 2_666
O3 Cd1 O4 75.71(10) . .
O4 Cd1 O4 72.25(11) 2_666 .
O3 Cd1 N2 87.34(11) . .
O4 Cd1 N2 124.60(11) 2_666 .
O4 Cd1 N2 162.91(10) . .
O3 Cd1 N3 87.20(12) . .
O4 Cd1 N3 94.27(12) 2_666 .
O4 Cd1 N3 90.22(12) . .
N2 Cd1 N3 91.13(12) . .
O3 Cd1 N1 91.68(12) . .
O4 Cd1 N1 88.00(11) 2_666 .
O4 Cd1 N1 91.92(12) . .
N2 Cd1 N1 86.33(12) . .
N3 Cd1 N1 177.27(12) . .
C14 N1 C10 116.8(4) . .
C14 N1 Cd1 122.3(3) . .
C10 N1 Cd1 120.9(3) . .
C24 N3 C20 117.4(4) . .
C24 N3 Cd1 119.1(3) . .
C20 N3 Cd1 123.4(3) . .
C5 O3 Cd1 135.7(2) . .
C9 O4 Cd1 112.8(2) . 2_666
C9 O4 Cd1 136.9(3) . .
Cd1 O4 Cd1 107.75(11) 2_666 .
O3 C5 C4 118.9(4) . .
O3 C5 C6 125.7(3) . .
C4 C5 C6 115.3(3) . .
C19 N2 C15 116.5(4) . .
C19 N2 Cd1 123.9(3) . .
C15 N2 Cd1 119.4(3) . .
C2 C7 C6 121.7(4) . .
C2 C7 H7 119.1 . .
C6 C7 H7 119.1 . .
N1 C14 C13 122.6(5) . .
N1 C14 H14 118.7 . .
C13 C14 H14 118.7 . .
O5 C9 O4 120.9(4) . .
O5 C9 C6 120.2(4) . .
O4 C9 C6 118.8(4) . .
C1 O1 C2 120.1(4) . .
C7 C6 C5 120.4(3) . .
C7 C6 C9 115.2(4) . .
C5 C6 C9 124.4(3) . .
O2 C8 C4 126.3(4) . .
O2 C8 H8 116.8 . .
C4 C8 H8 116.8 . .
C3 C4 C5 122.3(4) . .
C3 C4 C8 118.8(4) . .
C5 C4 C8 119.0(4) . .
O1 C1 H1A 109.5 . .
O1 C1 H1B 109.5 . .
H1A C1 H1B 109.5 . .
O1 C1 H1C 109.5 . .
H1A C1 H1C 109.5 . .
H1B C1 H1C 109.5 . .
C12 C13 C14 119.3(5) . .
C12 C13 H13 120.4 . .
C14 C13 H13 120.4 . .
C2 C3 C4 120.5(4) . .
C2 C3 H3 119.7 . .
C4 C3 H3 119.7 . .
N3 C24 C23 123.2(6) . .
N3 C24 H24 118.4 . .
C23 C24 H24 118.4 . .
C3 C2 C7 119.8(4) . .
C3 C2 O1 116.0(4) . .
C7 C2 O1 124.2(4) . .
C11 C12 C13 118.3(5) . .
C11 C12 H12 120.9 . .
C13 C12 H12 120.9 . .
C22 C23 C24 118.0(6) . .
C22 C23 H23 121.0 . .
C24 C23 H23 121.0 . .
N1 C10 C11 123.7(5) . .
N1 C10 H10 118.2 . .
C11 C10 H10 118.2 . .
N2 C19 C18 123.8(5) . .
N2 C19 H19 118.1 . .
C18 C19 H19 118.1 . .
C12 C11 C10 119.3(5) . .
C12 C11 H11 120.4 . .
C10 C11 H11 120.4 . .
N2 C15 C16 123.6(5) . .
N2 C15 H15 118.2 . .
C16 C15 H15 118.2 . .
N3 C20 C21 122.7(5) . .
N3 C20 H20 118.6 . .
C21 C20 H20 118.6 . .
C23 C22 C21 119.2(6) . .
C23 C22 H22 120.4 . .
C21 C22 H22 120.4 . .
C18 C17 C16 118.6(5) . .
C18 C17 H17 120.7 . .
C16 C17 H17 120.7 . .
C17 C18 C19 118.7(5) . .
C17 C18 H18 120.6 . .
C19 C18 H18 120.6 . .
C15 C16 C17 118.7(5) . .
C15 C16 H16 120.7 . .
C17 C16 H16 120.7 . .
C22 C21 C20 119.4(6) . .
C22 C21 H21 120.3 . .
C20 C21 H21 120.3 . .
N4 C26 C27 121.5(10) . .
N4 C26 H26 119.2 . .
C27 C26 H26 119.2 . .
C27 N4 C26 117.5(10) 2_777 .
N4 C27 C26 120.9(9) 2_777 .
N4 C27 H27 119.5 2_777 .
C26 C27 H27 119.5 . .

loop_
_geom_bond_atom_site_label_1
_geom_bond_atom_site_label_2
_geom_bond_distance
_geom_bond_site_symmetry_2
Cd1 O3 2.220(3) .
Cd1 O4 2.247(3) 2_666
Cd1 O4 2.327(3) .
Cd1 N2 2.333(3) .
Cd1 N3 2.374(4) .
Cd1 N1 2.379(4) .
N1 C14 1.320(6) .
N1 C10 1.324(5) .
N3 C24 1.318(6) .
N3 C20 1.318(6) .
O3 C5 1.279(5) .
O4 C9 1.272(5) .
O4 Cd1 2.247(3) 2_666
C5 C4 1.425(5) .
C5 C6 1.431(5) .
N2 C19 1.319(6) .
N2 C15 1.331(5) .
C7 C2 1.375(5) .
C7 C6 1.383(5) .
C7 H7 0.9300 .
O2 C8 1.195(5) .
O5 C9 1.221(5) .
C14 C13 1.368(7) .
C14 H14 0.9300 .
C9 C6 1.496(5) .
O1 C1 1.368(6) .
O1 C2 1.385(5) .
C8 C4 1.450(6) .
C8 H8 0.9300 .
C4 C3 1.378(6) .
C1 H1A 0.9600 .
C1 H1B 0.9600 .
C1 H1C 0.9600 .
C13 C12 1.362(8) .
C13 H13 0.9300 .
C3 C2 1.359(6) .
C3 H3 0.9300 .
C24 C23 1.373(8) .
C24 H24 0.9300 .
C12 C11 1.350(7) .
C12 H12 0.9300 .
C23 C22 1.350(9) .
C23 H23 0.9300 .
C10 C11 1.352(7) .
C10 H10 0.9300 .
C19 C18 1.365(7) .
C19 H19 0.9300 .
C11 H11 0.9300 .
C15 C16 1.356(7) .
C15 H15 0.9300 .
C20 C21 1.355(8) .
C20 H20 0.9300 .
C22 C21 1.353(9) .
C22 H22 0.9300 .
C17 C18 1.359(7) .
C17 C16 1.370(7) .
C17 H17 0.9300 .
C18 H18 0.9300 .
C16 H16 0.9300 .
C21 H21 0.9300 .
C26 N4 1.251(14) .
C26 C27 1.432(11) .
C26 H26 0.9300 .
N4 C27 1.236(13) 2_777
C27 N4 1.237(13) 2_777
C27 H27 0.9300 .
